data_7112963
loop_
_publ_author_name
'Annibale, Vincent T.'
'Lund, Liisa M.'
'Song, Datong'

_publ_section_title
;
 Unusual transmetallation-induced formation of a C2-symmetric
 tetrapallada-macrocycle.
;
_journal_issue 43
_journal_name_full 'Chemical communications (Cambridge, England)'
_journal_page_first 8261
_journal_page_last 8263
_journal_paper_doi 10.1039/c0cc03314f
_journal_volume 46
_journal_year 2010
_chemical_formula_sum 'C23 H25 N3 Pd'
_chemical_formula_weight 449.86
_chemical_name_systematic
;
?
;
_space_group_IT_number 15
_symmetry_cell_setting monoclinic
_symmetry_space_group_name_Hall '-C 2yc'
_symmetry_space_group_name_H-M 'C 1 2/c 1'
_atom_sites_solution_hydrogens geom
_atom_sites_solution_primary direct
_atom_sites_solution_secondary difmap
_audit_creation_method SHELXL-97
_cell_angle_alpha 90.00
_cell_angle_beta 98.157(2)
_cell_angle_gamma 90.00
_cell_formula_units_Z 8
_cell_length_a 11.1137(6)
_cell_length_b 23.4596(15)
_cell_length_c 11.9041(6)
_cell_measurement_reflns_used 12476
_cell_measurement_temperature 150(2)
_cell_measurement_theta_max 27.52
_cell_measurement_theta_min 2.84
_cell_volume 3072.3(3)
_computing_structure_refinement 'SHELXL-97 (Sheldrick, 2008)'
_computing_structure_solution 'SHELXS-97 (Sheldrick, 2008)'
_diffrn_ambient_temperature 150(2)
_diffrn_measured_fraction_theta_full 0.994
_diffrn_measured_fraction_theta_max 0.994
_diffrn_radiation_monochromator graphite
_diffrn_radiation_source 'fine-focus sealed tube'
_diffrn_radiation_type MoK\a
_diffrn_radiation_wavelength 0.71073
_diffrn_reflns_av_R_equivalents 0.0485
_diffrn_reflns_av_sigmaI/netI 0.0651
_diffrn_reflns_limit_h_max 12
_diffrn_reflns_limit_h_min -14
_diffrn_reflns_limit_k_max 30
_diffrn_reflns_limit_k_min -26
_diffrn_reflns_limit_l_max 15
_diffrn_reflns_limit_l_min -15
_diffrn_reflns_number 12476
_diffrn_reflns_theta_full 27.52
_diffrn_reflns_theta_max 27.52
_diffrn_reflns_theta_min 2.84
_exptl_absorpt_coefficient_mu 1.224
_exptl_absorpt_correction_T_max 0.7456
_exptl_absorpt_correction_T_min 0.6347
_exptl_absorpt_correction_type multi-scan
_exptl_absorpt_process_details 'Bruker Apex 2 Software Package'
_exptl_crystal_colour yellow
_exptl_crystal_density_diffrn 1.945
_exptl_crystal_density_method 'not measured'
_exptl_crystal_description needle
_exptl_crystal_F_000 1840
_exptl_crystal_size_max 0.28
_exptl_crystal_size_mid 0.09
_exptl_crystal_size_min 0.07
_refine_diff_density_max 0.424
_refine_diff_density_min -0.311
_refine_diff_density_rms 0.076
_refine_ls_extinction_method none
_refine_ls_goodness_of_fit_ref 1.098
_refine_ls_hydrogen_treatment constr
_refine_ls_matrix_type full
_refine_ls_number_parameters 688
_refine_ls_number_reflns 3530
_refine_ls_number_restraints 0
_refine_ls_restrained_S_all 1.098
_refine_ls_R_factor_all 0.0836
_refine_ls_R_factor_gt 0.0371
_refine_ls_shift/su_max 0.000
_refine_ls_shift/su_mean 0.000
_refine_ls_structure_factor_coef Fsqd
_refine_ls_weighting_details 'calc w=1/[\s^2^(Fo^2^)+(0.0355P)^2^+4.3722P] where P=(Fo^2^+2Fc^2^)/3'
_refine_ls_weighting_scheme calc
_refine_ls_wR_factor_gt 0.0755
_refine_ls_wR_factor_ref 0.0967
_reflns_number_gt 2354
_reflns_number_total 3530
_reflns_threshold_expression >2sigma(I)
_cod_data_source_file c0cc03314f.txt
_cod_data_source_block complex3
_cod_original_sg_symbol_H-M C2/c
_cod_database_code 7112963

loop_
_symmetry_equiv_pos_as_xyz
'x, y, z'
'-x, y, -z+1/2'
'x+1/2, y+1/2, z'
'-x+1/2, y+1/2, -z+1/2'
'-x, -y, -z'
'x, -y, z-1/2'
'-x+1/2, -y+1/2, -z'
'x+1/2, -y+1/2, z-1/2'

loop_
_atom_site_label
_atom_site_type_symbol
_atom_site_fract_x
_atom_site_fract_y
_atom_site_fract_z
_atom_site_U_iso_or_equiv
_atom_site_adp_type
_atom_site_occupancy
_atom_site_symmetry_multiplicity
_atom_site_calc_flag
_atom_site_refinement_flags
_atom_site_disorder_assembly
_atom_site_disorder_group
Pd1 Pd 0.07189(6) 0.35139(3) 0.28591(5) 0.02105(18) Uani 0.34 1 d P . 1
N1A N 0.0928(7) 0.3606(3) 0.1195(6) 0.0227(16) Uani 0.34 1 d P . 1
N2A N 0.2002(6) 0.4175(3) 0.3328(6) 0.0239(16) Uani 0.34 1 d P . 1
N3A N 0.0492(8) 0.3363(3) 0.4505(7) 0.0217(17) Uani 0.34 1 d P . 1
C1A C 0.1649(8) 0.4025(4) -0.0480(7) 0.030(2) Uani 0.34 1 d P . 1
H1AA H 0.1081 0.3760 -0.0874 0.046 Uiso 0.34 1 d PR . 1
H1AB H 0.1409 0.4407 -0.0700 0.046 Uiso 0.34 1 d PR . 1
H1AC H 0.2446 0.3952 -0.0670 0.046 Uiso 0.34 1 d PR . 1
C2A C 0.1663(7) 0.3973(4) 0.0792(7) 0.0238(19) Uani 0.34 1 d P . 1
C3A C 0.2473(7) 0.4335(4) 0.1453(7) 0.0246(19) Uani 0.34 1 d P . 1
H3AA H 0.2976 0.4556 0.1039 0.030 Uiso 0.34 1 calc PR . 1
C4A C 0.2667(9) 0.4425(4) 0.2656(8) 0.0229(19) Uani 0.34 1 d P . 1
C5A C 0.3648(8) 0.4846(4) 0.3081(8) 0.031(2) Uani 0.34 1 d P . 1
H5AA H 0.3319 0.5133 0.3552 0.047 Uiso 0.34 1 calc PR . 1
H5AB H 0.3939 0.5033 0.2434 0.047 Uiso 0.34 1 calc PR . 1
H5AC H 0.4324 0.4646 0.3534 0.047 Uiso 0.34 1 calc PR . 1
C6A C 0.0240(9) 0.3240(5) 0.0364(7) 0.024(2) Uani 0.34 1 d P . 1
C7A C 0.0675(8) 0.2714(4) 0.0127(7) 0.029(2) Uani 0.34 1 d P A 1
H7AA H 0.1450 0.2597 0.0495 0.034 Uiso 0.34 1 calc PR A 1
C8A C 0.0006(10) 0.2349(4) -0.0641(8) 0.032(2) Uani 0.34 1 d P . 1
H8AA H 0.0330 0.1988 -0.0801 0.039 Uiso 0.34 1 calc PR . 1
C9A C -0.1132(10) 0.2510(6) -0.1175(7) 0.027(2) Uani 0.34 1 d P . 1
H9AA H -0.1592 0.2259 -0.1711 0.033 Uiso 0.34 1 d PR . 1
C10A C -0.1586(10) 0.3042(5) -0.0921(9) 0.035(2) Uani 0.34 1 d P . 1
H10A H -0.2370 0.3163 -0.1288 0.042 Uiso 0.34 1 d PR . 1
C11A C -0.0895(10) 0.3407(5) -0.0143(10) 0.029(2) Uani 0.34 1 d P . 1
H11A H -0.1215 0.3768 0.0052 0.035 Uiso 0.34 1 d PR . 1
C12A C 0.2165(10) 0.4349(4) 0.4514(8) 0.030(2) Uani 0.34 1 d P . 1
C13A C 0.1513(8) 0.4805(4) 0.4835(7) 0.031(2) Uani 0.34 1 d P . 1
H13A H 0.0999 0.5007 0.4252 0.037 Uiso 0.34 1 d PR . 1
C14A C 0.1597(10) 0.4959(5) 0.5969(9) 0.048(3) Uani 0.34 1 d P . 1
H14A H 0.1156 0.5284 0.6185 0.057 Uiso 0.34 1 d PR . 1
C15A C 0.2328(11) 0.4628(5) 0.6781(10) 0.043(3) Uiso 0.34 1 d P . 1
H15A H 0.2354 0.4711 0.7573 0.051 Uiso 0.34 1 d PR . 1
C16A C 0.3017(10) 0.4207(5) 0.6464(10) 0.047(3) Uiso 0.34 1 d P . 1
H16A H 0.3554 0.4001 0.7026 0.056 Uiso 0.34 1 d PR . 1
C17A C 0.2920(11) 0.4060(5) 0.5312(10) 0.042(3) Uani 0.34 1 d P . 1
H17A H 0.3412 0.3760 0.5068 0.050 Uiso 0.34 1 d PR . 1
C18A C -0.0206(8) 0.3694(5) 0.5076(8) 0.032(2) Uani 0.34 1 d P . 1
H18A H -0.0641 0.4002 0.4673 0.039 Uiso 0.34 1 d PR . 1
C19A C -0.0297(9) 0.3607(5) 0.6221(8) 0.039(3) Uani 0.34 1 d P . 1
H19A H -0.0827 0.3843 0.6590 0.046 Uiso 0.34 1 d PR . 1
C20A C 0.0366(8) 0.3169(5) 0.6786(8) 0.037(3) Uani 0.34 1 d P . 1
H20A H 0.0320 0.3105 0.7575 0.044 Uiso 0.34 1 d PR . 1
C21A C 0.1099(11) 0.2828(6) 0.6221(9) 0.030(3) Uiso 0.34 1 d P . 1
H21A H 0.1585 0.2529 0.6603 0.035 Uiso 0.34 1 d PR . 1
C22A C 0.1141(8) 0.2944(4) 0.5094(8) 0.026(2) Uani 0.34 1 d P . 1
H22A H 0.1631 0.2707 0.4683 0.031 Uiso 0.34 1 d PR . 1
C23A C -0.0522(14) 0.2863(8) 0.2495(13) 0.026(3) Uani 0.34 1 d P . 1
H23A H -0.0609 0.2776 0.1699 0.039 Uiso 0.34 1 d PR . 1
H23B H -0.0252 0.2530 0.2926 0.039 Uiso 0.34 1 d PR . 1
H23C H -0.1291 0.2984 0.2690 0.039 Uiso 0.34 1 d PR . 1
Pd2 Pd 0.23556(6) 0.49023(3) 0.54974(5) 0.02063(18) Uani 0.33 1 d P . 2
N1B N 0.2642(6) 0.5018(3) 0.3860(5) 0.0238(16) Uani 0.33 1 d P . 2
N2B N 0.3386(6) 0.5642(3) 0.6004(5) 0.0215(15) Uani 0.33 1 d P . 2
N3B N 0.2000(6) 0.4785(3) 0.7101(6) 0.0203(16) Uiso 0.33 1 d P . 2
C1B C 0.3070(8) 0.5554(4) 0.2181(8) 0.0256(19) Uiso 0.33 1 d P . 2
H1BA H 0.2774 0.5211 0.1796 0.038 Uiso 0.33 1 d PR . 2
H1BB H 0.2582 0.5871 0.1878 0.038 Uiso 0.33 1 d PR . 2
H1BC H 0.3899 0.5616 0.2072 0.038 Uiso 0.33 1 d PR . 2
C2B C 0.3032(9) 0.5508(5) 0.3458(10) 0.025(2) Uani 0.33 1 d P . 2
C3B C 0.3434(8) 0.5983(4) 0.4109(7) 0.029(2) Uani 0.33 1 d P . 2
H3BA H 0.3590 0.6320 0.3696 0.035 Uiso 0.33 1 d PR . 2
C4B C 0.3647(8) 0.6042(4) 0.5301(7) 0.0266(19) Uani 0.33 1 d P . 2
C5B C 0.4249(9) 0.6591(4) 0.5759(8) 0.039(2) Uani 0.33 1 d P . 2
H5BA H 0.4972 0.6501 0.6301 0.059 Uiso 0.33 1 calc PR . 2
H5BB H 0.3677 0.6812 0.6140 0.059 Uiso 0.33 1 calc PR . 2
H5BC H 0.4487 0.6814 0.5130 0.059 Uiso 0.33 1 calc PR . 2
C6B C 0.2392(9) 0.4562(5) 0.3064(8) 0.024(2) Uiso 0.33 1 d P . 2
C7B C 0.3393(12) 0.4215(5) 0.2870(9) 0.026(3) Uani 0.33 1 d P . 2
H7BA H 0.4202 0.4292 0.3239 0.031 Uiso 0.33 1 d PR . 2
C8B C 0.3194(12) 0.3758(5) 0.2148(9) 0.044(3) Uani 0.33 1 d P . 2
H8BA H 0.3871 0.3528 0.2008 0.053 Uiso 0.33 1 d PR . 2
C9B C 0.2047(15) 0.3620(5) 0.1621(9) 0.054(4) Uani 0.33 1 d P . 2
H9BA H 0.1926 0.3300 0.1117 0.065 Uiso 0.33 1 d PR . 2
C10B C 0.1081(11) 0.3952(5) 0.1825(8) 0.045(3) Uani 0.33 1 d P . 2
H10B H 0.0277 0.3848 0.1483 0.054 Uiso 0.33 1 d PR . 2
C11B C 0.1249(8) 0.4428(5) 0.2538(7) 0.034(2) Uani 0.33 1 d P . 2
H11B H 0.0567 0.4663 0.2642 0.041 Uiso 0.33 1 d PR . 2
C12B C 0.3800(6) 0.5699(3) 0.7197(4) 0.0234(19) Uani 0.33 1 d PG . 2
C13B C 0.3167(5) 0.6032(3) 0.7881(5) 0.031(4) Uani 0.33 1 d PG . 2
H13B H 0.2462 0.6242 0.7551 0.037 Uiso 0.33 1 d PR . 2
C14B C 0.3554(6) 0.6062(3) 0.9042(5) 0.033(2) Uani 0.33 1 d PG . 2
H14C H 0.3116 0.6293 0.9514 0.040 Uiso 0.33 1 d PR . 2
C15B C 0.4574(6) 0.5759(3) 0.9519(3) 0.035(2) Uani 0.33 1 d PG . 2
H15B H 0.4842 0.5780 1.0321 0.042 Uiso 0.33 1 d PR . 2
C16B C 0.5208(5) 0.5426(3) 0.8835(5) 0.035(2) Uani 0.33 1 d PG . 2
H16B H 0.5913 0.5217 0.9165 0.042 Uiso 0.33 1 d PR . 2
C17B C 0.4821(6) 0.5396(3) 0.7674(4) 0.035(3) Uani 0.33 1 d PG . 2
H17B H 0.5258 0.5166 0.7202 0.042 Uiso 0.33 1 d PR . 2
C18B C 0.2686(10) 0.4420(5) 0.7833(10) 0.033(2) Uani 0.33 1 d P . 2
H18B H 0.3294 0.4195 0.7542 0.040 Uiso 0.33 1 d PR . 2
C19B C 0.2500(11) 0.4353(5) 0.8944(9) 0.041(3) Uani 0.33 1 d P . 2
H19B H 0.3016 0.4104 0.9439 0.050 Uiso 0.33 1 d PR . 2
C20B C 0.1590(11) 0.4671(5) 0.9339(8) 0.044(3) Uani 0.33 1 d P . 2
H20B H 0.1430 0.4623 1.0105 0.053 Uiso 0.33 1 d PR . 2
C21B C 0.0877(9) 0.5021(4) 0.8602(8) 0.036(2) Uani 0.33 1 d P . 2
H21B H 0.0249 0.5240 0.8875 0.043 Uiso 0.33 1 d PR . 2
C22B C 0.1117(8) 0.5075(4) 0.7521(8) 0.029(2) Uani 0.33 1 d P . 2
H22B H 0.0617 0.5330 0.7025 0.035 Uiso 0.33 1 d PR . 2
C23B C 0.1283(7) 0.4171(4) 0.5132(6) 0.0167(17) Uani 0.33 1 d P . 2
H23D H 0.1678 0.3915 0.4646 0.025 Uiso 0.33 1 calc PR . 2
H23E H 0.0482 0.4281 0.4740 0.025 Uiso 0.33 1 calc PR . 2
H23F H 0.1188 0.3974 0.5841 0.025 Uiso 0.33 1 calc PR . 2
Pd3 Pd 0.07019(6) 0.26793(3) 0.44874(5) 0.01917(17) Uani 0.33 1 d P . 3
N1C N 0.0900(9) 0.2798(6) 0.2812(9) 0.016(2) Uani 0.33 1 d P . 3
N2C N 0.1869(6) 0.3376(3) 0.4969(5) 0.0198(15) Uani 0.33 1 d P . 3
N3C N 0.0382(10) 0.2558(4) 0.6122(8) 0.0196(17) Uiso 0.33 1 d P . 3
C1C C 0.1524(9) 0.3259(5) 0.1153(7) 0.027(2) Uani 0.33 1 d P . 3
H1CA H 0.0686 0.3276 0.0765 0.041 Uiso 0.33 1 calc PR . 3
H1CB H 0.1933 0.2925 0.0886 0.041 Uiso 0.33 1 calc PR . 3
H1CC H 0.1958 0.3606 0.0988 0.041 Uiso 0.33 1 calc PR . 3
C2C C 0.1516(8) 0.3211(4) 0.2438(7) 0.0236(19) Uani 0.33 1 d P . 3
C3C C 0.2161(9) 0.3644(4) 0.3069(7) 0.032(2) Uani 0.33 1 d P . 3
H3CA H 0.2541 0.3917 0.2632 0.038 Uiso 0.33 1 d PR . 3
C4C C 0.2330(8) 0.3729(4) 0.4249(7) 0.0232(19) Uani 0.33 1 d P . 3
C5C C 0.3056(11) 0.4243(5) 0.4687(9) 0.035(3) Uani 0.33 1 d P . 3
H5CA H 0.3701 0.4128 0.5293 0.053 Uiso 0.33 1 calc PR . 3
H5CB H 0.2521 0.4519 0.4987 0.053 Uiso 0.33 1 calc PR . 3
H5CC H 0.3420 0.4418 0.4067 0.053 Uiso 0.33 1 calc PR . 3
C6C C 0.0292(8) 0.2391(4) 0.2008(6) 0.026(2) Uani 0.33 1 d P . 3
C7C C -0.0917(7) 0.2440(4) 0.1607(7) 0.0228(19) Uani 0.33 1 d P . 3
H7CA H -0.1365 0.2763 0.1818 0.027 Uiso 0.33 1 d PR . 3
C8C C -0.1493(8) 0.2030(4) 0.0884(7) 0.028(2) Uani 0.33 1 d P . 3
H8CA H -0.2347 0.2063 0.0618 0.034 Uiso 0.33 1 d PR . 3
C9C C -0.0842(9) 0.1563(4) 0.0564(7) 0.031(2) Uani 0.33 1 d P . 3
H9CA H -0.1246 0.1274 0.0078 0.037 Uiso 0.33 1 d PR . 3
C10C C 0.0371(8) 0.1522(5) 0.0937(8) 0.031(2) Uani 0.33 1 d P . 3
H10C H 0.0833 0.1208 0.0707 0.038 Uiso 0.33 1 d PR . 3
C11C C 0.0946(8) 0.1931(4) 0.1652(7) 0.0255(19) Uani 0.33 1 d P . 3
H11C H 0.1800 0.1897 0.1921 0.031 Uiso 0.33 1 d PR . 3
C12C C 0.2152(8) 0.3510(4) 0.6157(6) 0.0214(18) Uani 0.33 1 d P . 3
C13C C 0.1305(8) 0.3774(4) 0.6731(8) 0.031(2) Uani 0.33 1 d P . 3
H13C H 0.0556 0.3906 0.6309 0.037 Uiso 0.33 1 d PR . 3
C14C C 0.1562(10) 0.3873(5) 0.7890(8) 0.043(3) Uani 0.33 1 d P . 3
H14D H 0.0969 0.4051 0.8288 0.052 Uiso 0.33 1 d PR . 3
C15C C 0.2644(10) 0.3705(5) 0.8470(8) 0.039(3) Uani 0.33 1 d P . 3
H15C H 0.2818 0.3759 0.9276 0.046 Uiso 0.33 1 d PR . 3
C16C C 0.3526(10) 0.3459(4) 0.7921(8) 0.036(2) Uani 0.33 1 d P . 3
H16C H 0.4309 0.3358 0.8320 0.043 Uiso 0.33 1 d PR . 3
C17C C 0.3261(8) 0.3349(4) 0.6759(7) 0.028(2) Uani 0.33 1 d P . 3
H17C H 0.3854 0.3169 0.6365 0.034 Uiso 0.33 1 d PR . 3
C18C C -0.0626(9) 0.2790(5) 0.6453(8) 0.034(2) Uani 0.33 1 d P . 3
H18C H -0.1203 0.2979 0.5900 0.041 Uiso 0.33 1 d PR . 3
C19C C -0.0874(9) 0.2756(5) 0.7548(8) 0.038(2) Uani 0.33 1 d P . 3
H19C H -0.1595 0.2931 0.7750 0.045 Uiso 0.33 1 d PR . 3
C20C C -0.0059(10) 0.2482(5) 0.8370(9) 0.037(3) Uani 0.33 1 d P . 3
H20C H -0.0202 0.2471 0.9147 0.044 Uiso 0.33 1 d PR . 3
C21C C 0.0963(9) 0.2227(5) 0.8016(8) 0.037(2) Uani 0.33 1 d P . 3
H21C H 0.1531 0.2016 0.8540 0.045 Uiso 0.33 1 d PR . 3
C22C C 0.1144(8) 0.2281(4) 0.6911(7) 0.027(2) Uani 0.33 1 d P . 3
H22C H 0.1870 0.2126 0.6679 0.032 Uiso 0.33 1 d PR . 3
C23C C -0.0518(8) 0.2007(4) 0.4130(7) 0.026(2) Uani 0.33 1 d P . 3
H23G H -0.0279 0.1778 0.3532 0.039 Uiso 0.33 1 d PR . 3
H23H H -0.0524 0.1777 0.4797 0.039 Uiso 0.33 1 d PR . 3
H23I H -0.1317 0.2158 0.3896 0.039 Uiso 0.33 1 d PR . 3

loop_
_atom_site_aniso_label
_atom_site_aniso_U_11
_atom_site_aniso_U_22
_atom_site_aniso_U_33
_atom_site_aniso_U_23
_atom_site_aniso_U_13
_atom_site_aniso_U_12
Pd1 0.0227(3) 0.0233(4) 0.0176(3) 0.0003(3) 0.0044(2) -0.0008(3)
N1A 0.023(4) 0.025(5) 0.020(4) 0.000(3) 0.001(3) 0.000(4)
N2A 0.028(4) 0.024(5) 0.021(4) -0.004(3) 0.005(3) -0.007(3)
N3A 0.025(5) 0.021(5) 0.018(4) -0.005(3) 0.001(4) -0.001(4)
C1A 0.036(5) 0.036(6) 0.022(4) -0.004(4) 0.011(4) -0.011(4)
C2A 0.020(4) 0.032(6) 0.020(4) 0.001(4) 0.004(3) 0.003(4)
C3A 0.025(5) 0.025(5) 0.025(4) 0.000(4) 0.007(4) 0.001(4)
C4A 0.020(5) 0.013(5) 0.038(5) -0.001(4) 0.013(4) 0.006(4)
C5A 0.037(5) 0.027(6) 0.031(5) -0.002(4) 0.011(4) -0.003(4)
C6A 0.021(5) 0.041(7) 0.012(4) -0.006(4) 0.005(4) 0.009(5)
C7A 0.025(5) 0.037(6) 0.022(4) -0.003(4) -0.003(4) 0.002(4)
C8A 0.047(6) 0.018(5) 0.030(5) -0.004(4) 0.000(5) -0.002(5)
C9A 0.026(6) 0.038(7) 0.015(5) 0.011(5) -0.004(4) -0.010(5)
C10A 0.033(6) 0.039(7) 0.031(6) 0.002(5) -0.002(5) -0.001(5)
C11A 0.025(6) 0.030(7) 0.034(6) 0.002(5) 0.014(5) 0.006(5)
C12A 0.036(6) 0.024(6) 0.027(5) 0.001(4) 0.000(4) -0.015(5)
C13A 0.029(5) 0.039(7) 0.023(4) -0.006(4) -0.006(4) -0.001(4)
C14A 0.037(6) 0.063(9) 0.046(6) -0.017(6) 0.015(5) -0.012(6)
C17A 0.048(7) 0.024(6) 0.049(7) 0.000(5) -0.009(6) 0.001(5)
C18A 0.032(5) 0.037(6) 0.029(5) 0.002(4) 0.008(4) 0.015(5)
C19A 0.028(5) 0.054(8) 0.036(5) 0.001(5) 0.015(4) 0.006(5)
C20A 0.031(5) 0.056(8) 0.025(5) 0.005(5) 0.008(4) -0.016(5)
C22A 0.029(5) 0.023(6) 0.029(6) 0.001(4) 0.012(4) -0.006(4)
C23A 0.013(7) 0.038(8) 0.024(8) 0.011(6) -0.006(5) -0.002(5)
Pd2 0.0227(4) 0.0228(4) 0.0169(3) 0.0020(3) 0.0044(3) -0.0006(3)
N1B 0.024(4) 0.032(5) 0.017(3) 0.005(3) 0.008(3) 0.005(3)
N2B 0.023(4) 0.022(4) 0.019(3) 0.000(3) 0.001(3) -0.002(3)
C2B 0.029(6) 0.028(6) 0.021(5) 0.003(5) 0.008(5) 0.006(4)
C3B 0.035(5) 0.030(6) 0.025(4) 0.006(4) 0.010(4) 0.005(4)
C4B 0.024(5) 0.021(5) 0.034(5) 0.000(4) 0.002(4) -0.003(4)
C5B 0.049(6) 0.029(6) 0.041(6) -0.001(5) 0.011(5) -0.010(5)
C7B 0.038(7) 0.022(7) 0.019(5) 0.006(5) 0.009(5) 0.010(6)
C8B 0.081(9) 0.032(7) 0.023(5) 0.006(5) 0.019(6) 0.013(6)
C9B 0.113(12) 0.031(7) 0.022(5) 0.002(5) 0.024(7) -0.016(7)
C10B 0.064(8) 0.052(8) 0.020(5) -0.003(5) 0.007(5) -0.031(6)
C11B 0.025(5) 0.057(8) 0.021(4) 0.004(5) 0.007(4) -0.006(5)
C12B 0.026(5) 0.022(5) 0.022(4) -0.004(4) 0.005(4) -0.011(4)
C13B 0.025(6) 0.030(8) 0.035(7) -0.020(7) -0.004(4) 0.005(5)
C14B 0.034(5) 0.036(6) 0.033(5) -0.018(4) 0.014(4) -0.003(5)
C15B 0.043(6) 0.041(6) 0.024(4) -0.004(4) 0.010(4) -0.010(5)
C16B 0.034(5) 0.043(7) 0.026(5) 0.002(4) 0.000(4) 0.002(5)
C17B 0.038(7) 0.039(6) 0.027(7) -0.007(5) -0.001(5) 0.008(5)
C18B 0.043(7) 0.028(6) 0.029(6) 0.012(5) 0.005(5) 0.013(5)
C19B 0.050(7) 0.038(7) 0.034(6) 0.023(5) -0.002(5) 0.014(5)
C20B 0.076(8) 0.038(7) 0.023(5) 0.001(5) 0.018(5) -0.022(6)
C21B 0.050(6) 0.029(6) 0.034(5) -0.006(4) 0.023(5) -0.001(5)
C22B 0.028(5) 0.028(6) 0.030(5) -0.003(4) 0.004(4) -0.006(4)
C23B 0.020(4) 0.023(5) 0.008(3) -0.004(3) 0.004(3) -0.005(3)
Pd3 0.0225(3) 0.0221(4) 0.0134(3) 0.0009(3) 0.0041(2) -0.0001(3)
N1C 0.013(7) 0.027(6) 0.010(6) 0.001(4) 0.006(4) -0.004(5)
N2C 0.029(4) 0.018(4) 0.012(3) 0.000(3) 0.000(3) 0.002(3)
C1C 0.034(5) 0.035(6) 0.013(4) 0.001(4) 0.006(4) -0.003(5)
C2C 0.021(4) 0.031(6) 0.018(4) 0.006(4) 0.001(3) 0.003(4)
C3C 0.042(6) 0.035(6) 0.019(4) 0.006(4) 0.007(4) -0.001(5)
C4C 0.025(4) 0.025(5) 0.020(4) 0.008(4) 0.002(3) 0.004(4)
C5C 0.046(7) 0.037(7) 0.021(5) 0.000(5) 0.002(5) -0.023(6)
C6C 0.037(5) 0.027(6) 0.012(4) 0.007(4) 0.001(3) -0.008(4)
C7C 0.023(5) 0.032(6) 0.015(4) 0.003(4) 0.009(3) 0.007(4)
C8C 0.023(5) 0.046(7) 0.017(4) -0.004(4) 0.005(3) 0.001(4)
C9C 0.045(6) 0.029(6) 0.019(4) -0.006(4) 0.010(4) -0.013(5)
C10C 0.032(5) 0.031(6) 0.031(5) -0.005(4) 0.007(4) 0.005(4)
C11C 0.023(5) 0.027(6) 0.027(5) -0.001(4) 0.002(4) 0.005(4)
C12C 0.030(5) 0.019(5) 0.016(4) -0.005(3) 0.004(3) 0.000(4)
C13C 0.030(5) 0.025(6) 0.038(5) -0.006(4) 0.009(4) 0.006(4)
C14C 0.047(7) 0.049(7) 0.038(5) -0.017(5) 0.025(5) -0.010(5)
C15C 0.055(7) 0.041(7) 0.021(4) -0.014(4) 0.012(4) -0.021(5)
C16C 0.048(6) 0.030(6) 0.027(5) 0.005(4) -0.001(4) 0.002(5)
C17C 0.030(5) 0.026(5) 0.028(5) 0.002(4) 0.004(4) 0.000(4)
C18C 0.038(6) 0.041(7) 0.025(5) -0.001(4) 0.013(4) 0.010(5)
C19C 0.042(6) 0.046(7) 0.030(5) -0.002(5) 0.019(4) 0.000(5)
C20C 0.046(7) 0.042(7) 0.025(5) 0.001(5) 0.015(5) -0.010(6)
C21C 0.034(6) 0.047(7) 0.028(5) 0.004(5) -0.004(4) -0.014(5)
C22C 0.019(5) 0.039(6) 0.021(5) 0.002(4) 0.002(4) -0.004(4)
C23C 0.041(6) 0.029(6) 0.008(4) -0.003(4) 0.001(4) -0.014(4)

loop_
_atom_type_symbol
_atom_type_description
_atom_type_scat_dispersion_real
_atom_type_scat_dispersion_imag
_atom_type_scat_source
C C 0.0033 0.0016 'International Tables Vol C Tables 4.2.6.8 and 6.1.1.4'
H H 0.0000 0.0000 'International Tables Vol C Tables 4.2.6.8 and 6.1.1.4'
N N 0.0061 0.0033 'International Tables Vol C Tables 4.2.6.8 and 6.1.1.4'
Pd Pd -0.9988 1.0072 'International Tables Vol C Tables 4.2.6.8 and 6.1.1.4'

loop_
_geom_angle_atom_site_label_1
_geom_angle_atom_site_label_2
_geom_angle_atom_site_label_3
_geom_angle
_geom_angle_site_symmetry_1
N1A Pd1 N3A 176.0(3) .
N1A Pd1 C23A 92.2(5) .
N3A Pd1 C23A 84.4(6) .
N1A Pd1 N2A 90.8(3) .
N3A Pd1 N2A 92.5(3) .
C23A Pd1 N2A 176.9(5) .
C2A N1A C6A 115.6(7) .
C2A N1A Pd1 125.6(6) .
C6A N1A Pd1 118.7(6) .
C4A N2A C12A 117.7(8) .
C4A N2A Pd1 125.7(6) .
C12A N2A Pd1 116.5(5) .
C18A N3A C22A 117.3(8) .
C18A N3A Pd1 122.9(7) .
C22A N3A Pd1 119.6(6) .
N1A C2A C3A 125.0(8) .
N1A C2A C1A 119.6(8) .
C3A C2A C1A 115.3(8) .
C2A C3A C4A 130.2(8) .
N2A C4A C3A 122.0(8) .
N2A C4A C5A 122.4(9) .
C3A C4A C5A 115.6(8) .
C7A C6A C11A 119.6(9) .
C7A C6A N1A 120.5(8) .
C11A C6A N1A 119.7(10) .
C6A C7A C8A 121.3(9) .
C9A C8A C7A 120.2(10) .
C8A C9A C10A 118.6(10) .
C9A C10A C11A 120.4(10) .
C6A C11A C10A 119.8(10) .
C17A C12A C13A 119.4(9) .
C17A C12A N2A 121.2(10) .
C13A C12A N2A 119.3(9) .
C12A C13A C14A 120.6(10) .
C13A C14A C15A 118.4(11) .
C16A C15A C14A 120.9(11) .
C15A C16A C17A 119.3(11) .
C12A C17A C16A 121.1(11) .
N3A C18A C19A 122.4(9) .
C20A C19A C18A 118.4(9) .
C21A C20A C19A 120.2(9) .
C22A C21A C20A 117.6(11) .
N3A C22A C21A 124.0(10) .
N3B Pd2 N1B 177.7(3) .
N3B Pd2 C23B 84.4(3) .
N1B Pd2 C23B 94.1(3) .
N3B Pd2 N2B 90.7(3) .
N1B Pd2 N2B 90.7(3) .
C23B Pd2 N2B 175.1(3) .
C2B N1B C6B 116.5(8) .
C2B N1B Pd2 123.9(7) .
C6B N1B Pd2 119.5(6) .
C4B N2B C12B 119.5(7) .
C4B N2B Pd2 124.1(6) .
C12B N2B Pd2 116.3(5) .
C22B N3B C18B 116.6(8) .
C22B N3B Pd2 122.1(6) .
C18B N3B Pd2 121.3(7) .
N1B C2B C3B 125.6(10) .
N1B C2B C1B 118.1(9) .
C3B C2B C1B 116.3(9) .
C2B C3B C4B 129.2(9) .
N2B C4B C3B 123.3(9) .
N2B C4B C5B 120.2(8) .
C3B C4B C5B 116.5(8) .
C11B C6B C7B 119.3(10) .
C11B C6B N1B 123.7(10) .
C7B C6B N1B 116.9(9) .
C8B C7B C6B 119.2(12) .
C7B C8B C9B 121.7(12) .
C10B C9B C8B 118.9(11) .
C9B C10B C11B 121.2(11) .
C6B C11B C10B 119.7(10) .
C13B C12B C17B 120.0 .
C13B C12B N2B 120.9(5) .
C17B C12B N2B 119.0(5) .
C14B C13B C12B 120.0 .
C13B C14B C15B 120.0 .
C14B C15B C16B 120.0 .
C17B C16B C15B 120.0 .
C16B C17B C12B 120.0 .
N3B C18B C19B 122.4(10) .
C18B C19B C20B 118.6(9) .
C21B C20B C19B 119.1(9) .
C22B C21B C20B 119.3(9) .
N3B C22B C21B 123.8(9) .
N3C Pd3 N1C 176.2(4) .
N3C Pd3 C23C 83.8(4) .
N1C Pd3 C23C 93.5(4) .
N3C Pd3 N2C 91.9(3) .
N1C Pd3 N2C 90.7(4) .
C23C Pd3 N2C 175.2(3) .
C2C N1C C6C 118.9(9) .
C2C N1C Pd3 124.6(9) .
C6C N1C Pd3 116.5(7) .
C6C N1C Pd3 66.5(5) 2
C4C N2C C12C 116.3(7) .
C4C N2C Pd3 125.3(5) .
C12C N2C Pd3 118.3(5) .
C22C N3C C18C 117.2(10) .
C22C N3C Pd3 123.8(8) .
C18C N3C Pd3 118.9(7) .
N1C C2C C3C 127.7(8) .
N1C C2C C1C 118.2(9) .
C3C C2C C1C 114.0(8) .
C2C C3C C4C 128.7(8) .
N2C C4C C3C 122.8(8) .
N2C C4C C5C 120.5(7) .
C3C C4C C5C 116.7(8) .
C7C C6C C11C 119.1(9) .
C7C C6C N1C 121.3(9) .
C11C C6C N1C 119.6(8) .
C6C C7C C8C 120.3(9) .
C7C C8C C9C 120.2(8) .
C10C C9C C8C 119.6(9) .
C9C C10C C11C 120.2(9) .
C10C C11C C6C 120.5(9) .
C13C C12C C17C 118.9(8) .
C13C C12C N2C 120.8(8) .
C17C C12C N2C 120.2(7) .
C12C C13C C14C 120.4(9) .
C15C C14C C13C 120.0(9) .
C14C C15C C16C 121.3(9) .
C15C C16C C17C 118.8(9) .
C12C C17C C16C 120.6(8) .
N3C C18C C19C 122.7(10) .
C18C C19C C20C 119.7(10) .
C19C C20C C21C 117.4(10) .
C22C C21C C20C 119.2(10) .
N3C C22C C21C 123.8(10) .

loop_
_geom_bond_atom_site_label_1
_geom_bond_atom_site_label_2
_geom_bond_distance
Pd1 N1A 2.039(7)
Pd1 N3A 2.042(8)
Pd1 C23A 2.061(14)
Pd1 N2A 2.127(7)
N1A C2A 1.323(11)
N1A C6A 1.443(12)
N2A C4A 1.303(11)
N2A C12A 1.455(11)
N3A C18A 1.347(12)
N3A C22A 1.353(12)
C1A C2A 1.518(11)
C2A C3A 1.396(12)
C3A C4A 1.434(12)
C4A C5A 1.504(13)
C6A C7A 1.370(14)
C6A C11A 1.375(14)
C7A C8A 1.389(12)
C8A C9A 1.384(15)
C9A C10A 1.397(16)
C10A C11A 1.406(15)
C12A C17A 1.356(15)
C12A C13A 1.376(14)
C13A C14A 1.388(13)
C14A C15A 1.405(16)
C15A C16A 1.337(16)
C16A C17A 1.404(15)
C18A C19A 1.395(12)
C19A C20A 1.383(14)
C20A C21A 1.383(15)
C21A C22A 1.377(14)
Pd2 N3B 2.023(7)
Pd2 N1B 2.037(6)
Pd2 C23B 2.099(8)
Pd2 N2B 2.118(7)
N1B C2B 1.340(12)
N1B C6B 1.430(12)
N2B C4B 1.318(11)
N2B C12B 1.436(7)
N3B C22B 1.347(11)
N3B C18B 1.373(12)
C1B C2B 1.532(12)
C2B C3B 1.394(15)
C3B C4B 1.411(12)
C4B C5B 1.517(13)
C6B C11B 1.371(13)
C6B C7B 1.423(15)
C7B C8B 1.372(15)
C8B C9B 1.377(17)
C9B C10B 1.375(18)
C10B C11B 1.399(15)
C12B C13B 1.3900
C12B C17B 1.3900
C13B C14B 1.3900
C14B C15B 1.3900
C15B C16B 1.3900
C16B C17B 1.3900
C18B C19B 1.376(13)
C19B C20B 1.391(16)
C20B C21B 1.371(15)
C21B C22B 1.357(12)
Pd3 N3C 2.047(10)
Pd3 N1C 2.057(10)
Pd3 C23C 2.084(9)
Pd3 N2C 2.115(7)
N1C C2C 1.300(15)
N1C C6C 1.450(14)
N2C C4C 1.344(10)
N2C C12C 1.439(9)
N3C C22C 1.340(13)
N3C C18C 1.354(14)
C1C C2C 1.535(11)
C2C C3C 1.399(13)
C3C C4C 1.405(11)
C4C C5C 1.504(13)
C6C C7C 1.365(12)
C6C C11C 1.400(13)
C7C C8C 1.385(13)
C8C C9C 1.396(13)
C9C C10C 1.361(13)
C10C C11C 1.380(13)
C12C C13C 1.386(11)
C12C C17C 1.387(12)
C13C C14C 1.389(13)
C14C C15C 1.357(15)
C15C C16C 1.379(14)
C16C C17C 1.396(12)
C18C C19C 1.372(12)
C19C C20C 1.394(15)
C20C C21C 1.401(15)
C21C C22C 1.364(12)
